data_2106690
loop_
_publ_author_name
'Guillevic, J.'
'Grandjean, D.'
'le Marouille, J.Y.'

_publ_section_title
;
 Etude structurale de combinaisons sulfurees et seleniees du molybdene.
 IV. Structures cristallines de Co M O S4 et de Fe M O S4.
;
_journal_name_full 'Acta Crystallographica B (24,1968-38,1982)'
_journal_page_first 111
_journal_page_last 117
_journal_volume 30
_journal_year 1974
_chemical_formula_sum 'Co Mo2 S4'
_space_group_IT_number 9
_symmetry_space_group_name_Hall 'C -2yc'
_symmetry_space_group_name_H-M 'C 1 c 1'
_cell_angle_alpha 90
_cell_angle_beta 115.52
_cell_angle_gamma 90
_cell_formula_units_Z 8
_cell_length_a 11.793
_cell_length_b 6.548
_cell_length_c 12.68
_cell_volume 883.625
_citation_journal_id_ASTM ACBCAR
_cod_data_source_file Guillevic_ACBCAR_1974_1162.cif
_cod_data_source_block Co1Mo2S4
_cod_original_cell_volume 883.6253
_cod_original_formula_sum 'Co1 Mo2 S4'
_cod_database_code 2106690

loop_
_symmetry_equiv_pos_as_xyz
x,y,z
x,-y,z+1/2
x+1/2,y+1/2,z
x+1/2,-y+1/2,z+1/2

loop_
_atom_site_label
_atom_site_type_symbol
_atom_site_fract_x
_atom_site_fract_y
_atom_site_fract_z
_atom_site_occupancy
_atom_site_U_iso_or_equiv
Mo2 Mo+3 0.435 0.897 0.193 1 0.0
S5 S-2 0.6034 0.138 0.318 1 0.0
Co2 Co+2 0.579 0.381 0.449 1 0.0
Mo4 Mo+3 0.747 0.147 0.208 1 0.0
Co1 Co+2 0.594 0.1246 -0.0483 1 0.0
S3 S-2 0.5924 0.6285 0.3063 1 0.0
Mo1 Mo+3 0.7373 0.603 0.2053 1 0.0
S4 S-2 0.582 0.888 0.09 1 0.0
S7 S-2 0.3153 0.6262 0.0547 1 0.0
Mo3 Mo+3 0.4296 0.3534 0.1916 1 0.0
S6 S-2 0.569 0.378 0.086 1 0.0
S8 S-2 0.356 0.37 0.333 1 0.0
S1 S-2 0.297 0.123 0.0498 1 0.0
S2 S-2 0.372 0.884 0.352 1 0.0
